data_7048829
loop_
_publ_author_name
'Zhang, Shan-Shan'
'Senanayake, Ravithree D.'
'Zhao, Quan-Qin'
'Su, Hai-Feng'
'Aikens, Christine M.'
'Wang, Xing-Po'
'Tung, Chen-Ho'
'Sun, Di'
'Zheng, Lan-Sun'

_publ_section_title
;
 [Au<sub>18</sub>(dppm)<sub>6</sub>Cl<sub>4</sub>]<sup>4+</sup>: a
 phosphine-protected gold nanocluster with rich charge states.
;
_journal_issue 11
_journal_name_full 'Dalton transactions (Cambridge, England : 2003)'
_journal_page_first 3635
_journal_page_last 3640
_journal_paper_doi 10.1039/c9dt00042a
_journal_volume 48
_journal_year 2019
_chemical_formula_moiety 'C150 H132 Au18 Cl4 P12, 3(Cl), F6 P, 2(C6 H6)'
_chemical_formula_sum 'C162 H144 Au18 Cl7 F6 P13'
_chemical_formula_weight 6400.92
_space_group_crystal_system triclinic
_space_group_IT_number 2
_space_group_name_Hall '-P 1'
_space_group_name_H-M_alt 'P -1'
_symmetry_space_group_name_Hall '-P 1'
_symmetry_space_group_name_H-M 'P -1'
_atom_sites_solution_hydrogens geom
_audit_creation_date 2018-11-23
_audit_creation_method
;
Olex2 1.2
(compiled 2018.05.29 svn.r3508 for OlexSys, GUI svn.r5506)
;
_audit_update_record
;
2018-11-23 deposited with the CCDC.
2019-01-31 downloaded from the CCDC.
;
_cell_angle_alpha 70.259(2)
_cell_angle_beta 82.278(2)
_cell_angle_gamma 90.156(2)
_cell_formula_units_Z 1
_cell_length_a 15.442(4)
_cell_length_b 15.608(4)
_cell_length_c 18.615(4)
_cell_measurement_reflns_used 9359
_cell_measurement_temperature 173(2)
_cell_measurement_theta_max 27.559
_cell_measurement_theta_min 2.284
_cell_volume 4179.0(18)
_computing_cell_refinement 'SAINT v8.37A (Bruker, 2015)'
_computing_data_collection 'APEX3 (Bruker AXS Inc.,2015)'
_computing_data_reduction 'SAINT v8.37A (Bruker, 2015)'
_computing_molecular_graphics 'Olex2 (Dolomanov et al., 2009)'
_computing_publication_material 'Olex2 (Dolomanov et al., 2009)'
_computing_structure_refinement 'ShelXL (Sheldrick, 2015)'
_computing_structure_solution 'Superflip (Palatinus & Chapuis, 2007)'
_diffrn_ambient_temperature 173.15
_diffrn_measured_fraction_theta_full 0.974
_diffrn_measured_fraction_theta_max 0.999
_diffrn_measurement_device_type 'CCD area detector'
_diffrn_measurement_method 'phi and omega scans'
_diffrn_radiation_type MoK\a
_diffrn_radiation_wavelength 0.71073
_diffrn_reflns_av_R_equivalents 0.1924
_diffrn_reflns_av_unetI/netI 0.1353
_diffrn_reflns_Laue_measured_fraction_full 0.974
_diffrn_reflns_Laue_measured_fraction_max 0.999
_diffrn_reflns_limit_h_max 18
_diffrn_reflns_limit_h_min -18
_diffrn_reflns_limit_k_max 18
_diffrn_reflns_limit_k_min -18
_diffrn_reflns_limit_l_max 21
_diffrn_reflns_limit_l_min -22
_diffrn_reflns_number 49605
_diffrn_reflns_point_group_measured_fraction_full 0.974
_diffrn_reflns_point_group_measured_fraction_max 0.999
_diffrn_reflns_theta_full 25.242
_diffrn_reflns_theta_max 25.000
_diffrn_reflns_theta_min 1.388
_exptl_absorpt_coefficient_mu 16.017
_exptl_absorpt_correction_T_max 0.7456
_exptl_absorpt_correction_T_min 0.2276
_exptl_absorpt_correction_type multi-scan
_exptl_absorpt_process_details
'SADABS-2016/2 (Bruker,2016/2) was used for absorption correction. wR2(int) was 0.1463 before and 0.0687 after correction. The Ratio of minimum to maximum transmission is 0.3053. The \l/2 correction factor is Not present.'
_exptl_crystal_colour black
_exptl_crystal_colour_primary black
_exptl_crystal_density_diffrn 2.543
_exptl_crystal_description block
_exptl_crystal_F_000 2906
_exptl_crystal_size_max 0.1
_exptl_crystal_size_mid 0.1
_exptl_crystal_size_min 0.08
_refine_diff_density_max 5.195
_refine_diff_density_min -3.299
_refine_diff_density_rms 0.486
_refine_ls_extinction_method none
_refine_ls_goodness_of_fit_ref 1.014
_refine_ls_hydrogen_treatment constr
_refine_ls_matrix_type full
_refine_ls_number_parameters 928
_refine_ls_number_reflns 14723
_refine_ls_number_restraints 486
_refine_ls_restrained_S_all 0.997
_refine_ls_R_factor_all 0.1272
_refine_ls_R_factor_gt 0.0761
_refine_ls_shift/su_max 0.001
_refine_ls_shift/su_mean 0.000
_refine_ls_structure_factor_coef Fsqd
_refine_ls_weighting_details 'w=1/[\s^2^(Fo^2^)+(0.1228P)^2^+148.9741P] where P=(Fo^2^+2Fc^2^)/3'
_refine_ls_weighting_scheme calc
_refine_ls_wR_factor_gt 0.1998
_refine_ls_wR_factor_ref 0.2566
_reflns_Friedel_coverage 0.000
_reflns_number_gt 9077
_reflns_number_total 14723
_reflns_threshold_expression 'I > 2\s(I)'
_cod_data_source_file c9dt00042a2.cif
_cod_data_source_block p
_cod_depositor_comments 'Adding full bibliography for 7048829.cif.'
_cod_original_cell_volume 4179.0(17)
_cod_database_code 7048829
_shelxl_version_number 2013-4
_shelx_space_group_comment
;
The symmetry employed for this shelxl refinement is uniquely defined
by the following loop, which should always be used as a source of
symmetry information in preference to the above space-group names.
They are only intended as comments.
;
_shelx_estimated_absorpt_t_max 0.361
_shelx_estimated_absorpt_t_min 0.297
_exptl_absorpt_special_details sadabs
_olex2_refinement_description
;
1. Fixed Uiso
 At 1.2 times of:
  All C(H) groups, All C(H,H) groups
2. Uiso/Uaniso restraints and constraints
C51 \\sim C52 \\sim C53 \\sim C54 \\sim C55 \\sim C56: within 1.7A with sigma
of 0.004 and sigma for terminal atoms of 0.008
C57 \\sim C57 \\sim C58 \\sim C58 \\sim C59 \\sim C60 \\sim C61 \\sim C62:
within 1.7A with sigma of 0.004 and sigma for terminal atoms of 0.008
C64 \\sim C65 \\sim C66 \\sim C67 \\sim C68 \\sim C69: within 1.7A with sigma
of 0.004 and sigma for terminal atoms of 0.008
C70 \\sim C71 \\sim C72 \\sim C73 \\sim C74 \\sim C74 \\sim C75 \\sim C75:
within 1.7A with sigma of 0.004 and sigma for terminal atoms of 0.008
C20 \\sim C20 \\sim C21 \\sim C22 \\sim C23 \\sim C24 \\sim C25 \\sim C25:
within 1.7A with sigma of 0.004 and sigma for terminal atoms of 0.008
C26 \\sim C27 \\sim C28 \\sim C29 \\sim C30 \\sim C31: within 1.7A with sigma
of 0.004 and sigma for terminal atoms of 0.008
C32 \\sim C33 \\sim C34 \\sim C35 \\sim C35 \\sim C36 \\sim C36 \\sim C37:
within 1.7A with sigma of 0.004 and sigma for terminal atoms of 0.008
C39 \\sim C40 \\sim C41 \\sim C42 \\sim C43 \\sim C44: within 1.7A with sigma
of 0.004 and sigma for terminal atoms of 0.008
C45 \\sim C46 \\sim C47 \\sim C48 \\sim C49 \\sim C50: within 1.7A with sigma
of 0.004 and sigma for terminal atoms of 0.008
C7 \\sim C8 \\sim C9 \\sim C10 \\sim C11 \\sim C12: within 1.7A with sigma of
0.004 and sigma for terminal atoms of 0.008
C1 \\sim C2 \\sim C3 \\sim C4 \\sim C5 \\sim C6: within 1.7A with sigma of
0.004 and sigma for terminal atoms of 0.008
C79 \\sim C79 \\sim C78 \\sim C77 \\sim C76 \\sim C81 \\sim C80 \\sim C80:
within 1.7A with sigma of 0.04 and sigma for terminal atoms of 0.08
P3 \\sim P4 \\sim C38: within 1.7A with sigma of 0.004 and sigma for terminal
atoms of 0.008
P1 \\sim P2 \\sim C13: within 1.7A with sigma of 0.004 and sigma for terminal
atoms of 0.008
C14 \\sim C15 \\sim C16 \\sim C17 \\sim C18 \\sim C19: within 1.7A with sigma
of 0.004 and sigma for terminal atoms of 0.008
C79 \\sim C78 \\sim C77 \\sim C76 \\sim C81 \\sim C80: within 1.7A with sigma
of 0.004 and sigma for terminal atoms of 0.08
Cl4 \\sim Cl4A: within 1.7A with sigma of 0.004 and sigma for terminal atoms of
0.008
Uanis(C13) \\sim Ueq: with sigma of 0.01 and sigma for terminal atoms of 0.1
Uanis(P5) \\sim Ueq: with sigma of 0.01 and sigma for terminal atoms of 0.1
Uanis(C38) \\sim Ueq: with sigma of 0.01 and sigma for terminal atoms of 0.1
3. Others
 Fixed Sof: Cl4(0.6) Cl4A(0.4)
4.a Secondary CH2 refined with riding coordinates:
 C13(H13A,H13B), C38(H38A,H38B), C63(H63A,H63B)
4.b Aromatic/amide H refined with riding coordinates:
 C2(H2), C3(H3), C4(H4), C5(H5), C6(H6), C8(H8), C9(H9), C10(H10), C11(H11),
 C12(H12), C15(H15), C16(H16), C17(H17), C18(H18), C19(H19), C21(H21), C22(H22),
  C23(H23), C24(H24), C25(H25), C27(H27), C28(H28), C29(H29), C30(H30),
 C31(H31), C33(H33), C34(H34), C35(H35), C36(H36), C37(H37), C40(H40), C41(H41),
  C42(H42), C43(H43), C44(H44), C46(H46), C47(H47), C48(H48), C49(H49),
 C50(H50), C52(H52), C53(H53), C54(H54), C55(H55), C56(H56), C58(H58), C59(H59),
  C60(H60), C61(H61), C62(H62), C65(H65), C66(H66), C67(H67), C68(H68),
 C69(H69), C71(H71), C72(H72), C73(H73), C74(H74), C75(H75), C79(H79), C78(H78),
  C77(H77), C76(H76), C81(H81), C80(H80)
4.c Fitted hexagon refined as free rotating group:
 C79(C78,C77,C76,C81,C80)
;
_olex2_submission_special_instructions 'No special instructions were received'

loop_
_space_group_symop_operation_xyz
'x, y, z'
'-x, -y, -z'

loop_
_atom_site_label
_atom_site_type_symbol
_atom_site_fract_x
_atom_site_fract_y
_atom_site_fract_z
_atom_site_U_iso_or_equiv
_atom_site_adp_type
_atom_site_occupancy
_atom_site_site_symmetry_order
_atom_site_calc_flag
_atom_site_refinement_flags_posn
_atom_site_refinement_flags_adp
_atom_site_refinement_flags_occupancy
Au1 Au 0.50571(7) 0.59855(7) 0.27191(6) 0.0363(3) Uani 1 1 d . . .
Au2 Au 0.60602(7) 0.44683(7) 0.33238(6) 0.0350(3) Uani 1 1 d . . .
Au3 Au 0.42704(6) 0.43460(7) 0.37750(6) 0.0323(3) Uani 1 1 d . . .
Au4 Au 0.53453(7) 0.72511(7) 0.35002(6) 0.0347(3) Uani 1 1 d . . .
Au5 Au 0.67838(7) 0.62392(8) 0.31949(6) 0.0367(3) Uani 1 1 d . . .
Au6 Au 0.53374(6) 0.54043(7) 0.42434(5) 0.0288(2) Uani 1 1 d . . .
Au7 Au 0.54623(6) 0.34912(7) 0.49269(6) 0.0311(3) Uani 1 1 d . . .
Au8 Au 0.34724(7) 0.53907(7) 0.46858(6) 0.0365(3) Uani 1 1 d . . .
Au9 Au 0.64491(6) 0.65587(7) 0.45847(6) 0.0320(3) Uani 1 1 d . . .
Cl1 Cl 0.2066(5) 0.5437(6) 0.4338(5) 0.055(2) Uani 1 1 d . . .
Cl2 Cl 0.5731(5) 0.1987(5) 0.4950(4) 0.0447(17) Uani 1 1 d . . .
P1 P 0.4872(5) 0.7142(5) 0.1613(4) 0.0350(15) Uani 1 1 d . U .
P2 P 0.5057(5) 0.8482(5) 0.2492(4) 0.0355(16) Uani 1 1 d . U .
P3 P 0.3265(4) 0.3511(5) 0.3425(4) 0.0378(17) Uani 1 1 d . U .
P4 P 0.2460(4) 0.2669(5) 0.5113(4) 0.0370(16) Uani 1 1 d . U .
P5 P 0.7197(5) 0.4239(5) 0.2500(4) 0.0378(16) Uani 1 1 d . U .
P6 P 0.7890(5) 0.6218(5) 0.2254(4) 0.0383(16) Uani 1 1 d . . .
C1 C 0.374(2) 0.734(2) 0.1490(18) 0.048(4) Uani 1 1 d . U .
C2 C 0.348(2) 0.796(2) 0.0789(18) 0.049(4) Uani 1 1 d . U .
H2 H 0.3891 0.8274 0.0371 0.059 Uiso 1 1 calc R . .
C3 C 0.261(2) 0.806(2) 0.0756(19) 0.050(4) Uani 1 1 d . U .
H3 H 0.2440 0.8414 0.0291 0.060 Uiso 1 1 calc R . .
C4 C 0.195(2) 0.765(2) 0.1393(18) 0.051(4) Uani 1 1 d . U .
H4 H 0.1355 0.7750 0.1364 0.061 Uiso 1 1 calc R . .
C5 C 0.224(2) 0.709(2) 0.2065(18) 0.050(4) Uani 1 1 d . U .
H5 H 0.1822 0.6818 0.2494 0.060 Uiso 1 1 calc R . .
C6 C 0.307(2) 0.691(2) 0.2137(18) 0.049(4) Uani 1 1 d . U .
H6 H 0.3224 0.6515 0.2597 0.059 Uiso 1 1 calc R . .
C7 C 0.544(2) 0.703(2) 0.0721(16) 0.047(4) Uani 1 1 d . U .
C8 C 0.568(2) 0.616(2) 0.0725(17) 0.047(4) Uani 1 1 d . U .
H8 H 0.5530 0.5663 0.1175 0.057 Uiso 1 1 calc R . .
C9 C 0.613(2) 0.601(2) 0.0110(16) 0.048(4) Uani 1 1 d . U .
H9 H 0.6255 0.5419 0.0117 0.058 Uiso 1 1 calc R . .
C10 C 0.640(2) 0.675(2) -0.0521(17) 0.049(4) Uani 1 1 d . U .
H10 H 0.6728 0.6663 -0.0945 0.059 Uiso 1 1 calc R . .
C11 C 0.621(2) 0.762(2) -0.0565(17) 0.050(4) Uani 1 1 d . U .
H11 H 0.6402 0.8114 -0.1009 0.060 Uiso 1 1 calc R . .
C12 C 0.573(2) 0.774(2) 0.0081(16) 0.048(4) Uani 1 1 d . U .
H12 H 0.5609 0.8330 0.0070 0.058 Uiso 1 1 calc R . .
C13 C 0.5335(17) 0.8226(17) 0.1592(15) 0.034(6) Uani 1 1 d . U .
H13A H 0.5134 0.8711 0.1174 0.040 Uiso 1 1 calc R . .
H13B H 0.5967 0.8229 0.1477 0.040 Uiso 1 1 calc R . .
C14 C 0.390(2) 0.884(2) 0.2507(17) 0.047(3) Uani 1 1 d . U .
C15 C 0.361(2) 0.937(2) 0.1881(18) 0.048(3) Uani 1 1 d . U .
H15 H 0.3983 0.9581 0.1416 0.057 Uiso 1 1 calc R . .
C16 C 0.276(2) 0.961(2) 0.1916(18) 0.049(4) Uani 1 1 d . U .
H16 H 0.2562 1.0024 0.1489 0.059 Uiso 1 1 calc R . .
C17 C 0.219(2) 0.922(2) 0.2595(18) 0.050(4) Uani 1 1 d . U .
H17 H 0.1596 0.9316 0.2613 0.060 Uiso 1 1 calc R . .
C18 C 0.251(2) 0.869(2) 0.3229(18) 0.050(4) Uani 1 1 d . U .
H18 H 0.2132 0.8459 0.3692 0.060 Uiso 1 1 calc R . .
C19 C 0.338(2) 0.849(2) 0.3204(18) 0.049(4) Uani 1 1 d . U .
H19 H 0.3600 0.8126 0.3641 0.058 Uiso 1 1 calc R . .
C20 C 0.580(2) 0.948(2) 0.2301(19) 0.054(4) Uani 1 1 d . U .
C21 C 0.591(2) 1.018(2) 0.1618(19) 0.054(4) Uani 1 1 d . U .
H21 H 0.5582 1.0174 0.1234 0.065 Uiso 1 1 calc R . .
C22 C 0.652(2) 1.091(2) 0.1493(19) 0.055(4) Uani 1 1 d . U .
H22 H 0.6556 1.1414 0.1043 0.066 Uiso 1 1 calc R . .
C23 C 0.704(2) 1.089(2) 0.2018(19) 0.056(4) Uani 1 1 d . U .
H23 H 0.7470 1.1346 0.1920 0.068 Uiso 1 1 calc R . .
C24 C 0.693(2) 1.016(2) 0.2716(19) 0.057(4) Uani 1 1 d . U .
H24 H 0.7256 1.0163 0.3100 0.068 Uiso 1 1 calc R . .
C25 C 0.636(2) 0.944(2) 0.2845(19) 0.056(4) Uani 1 1 d . U .
H25 H 0.6334 0.8933 0.3290 0.067 Uiso 1 1 calc R . .
C26 C 0.288(2) 0.409(3) 0.2509(18) 0.056(4) Uani 1 1 d . U .
C27 C 0.208(2) 0.384(3) 0.2327(19) 0.057(4) Uani 1 1 d . U .
H27 H 0.1722 0.3369 0.2690 0.069 Uiso 1 1 calc R . .
C28 C 0.182(2) 0.428(2) 0.1630(18) 0.058(4) Uani 1 1 d . U .
H28 H 0.1277 0.4130 0.1529 0.069 Uiso 1 1 calc R . .
C29 C 0.238(2) 0.493(2) 0.1073(19) 0.057(4) Uani 1 1 d . U .
H29 H 0.2232 0.5198 0.0580 0.068 Uiso 1 1 calc R . .
C30 C 0.313(2) 0.519(3) 0.1246(18) 0.056(4) Uani 1 1 d . U .
H30 H 0.3475 0.5679 0.0887 0.067 Uiso 1 1 calc R . .
C31 C 0.343(2) 0.473(2) 0.1971(18) 0.056(4) Uani 1 1 d . U .
H31 H 0.3976 0.4869 0.2066 0.068 Uiso 1 1 calc R . .
C32 C 0.370(2) 0.244(2) 0.334(2) 0.057(4) Uani 1 1 d . U .
C33 C 0.317(2) 0.185(2) 0.313(2) 0.058(4) Uani 1 1 d . U .
H33 H 0.2584 0.1957 0.3061 0.070 Uiso 1 1 calc R . .
C34 C 0.359(2) 0.109(2) 0.302(2) 0.059(4) Uani 1 1 d . U .
H34 H 0.3282 0.0701 0.2854 0.071 Uiso 1 1 calc R . .
C35 C 0.439(2) 0.090(2) 0.314(2) 0.060(4) Uani 1 1 d . U .
H35 H 0.4627 0.0367 0.3094 0.072 Uiso 1 1 calc R . .
C36 C 0.489(2) 0.150(2) 0.335(2) 0.059(4) Uani 1 1 d . U .
H36 H 0.5452 0.1359 0.3458 0.070 Uiso 1 1 calc R . .
C37 C 0.455(2) 0.230(2) 0.3408(19) 0.057(4) Uani 1 1 d . U .
H37 H 0.4900 0.2738 0.3488 0.068 Uiso 1 1 calc R . .
C38 C 0.2260(18) 0.319(2) 0.4110(16) 0.041(7) Uani 1 1 d . U .
H38A H 0.1906 0.2769 0.3979 0.050 Uiso 1 1 calc R . .
H38B H 0.1931 0.3733 0.4066 0.050 Uiso 1 1 calc R . .
C39 C 0.141(2) 0.263(2) 0.569(2) 0.057(4) Uani 1 1 d . U .
C40 C 0.066(2) 0.302(2) 0.538(2) 0.058(4) Uani 1 1 d . U .
H40 H 0.0682 0.3339 0.4856 0.069 Uiso 1 1 calc R . .
C41 C -0.012(2) 0.292(2) 0.588(2) 0.060(4) Uani 1 1 d . U .
H41 H -0.0621 0.3169 0.5685 0.072 Uiso 1 1 calc R . .
C42 C -0.017(2) 0.247(2) 0.667(2) 0.059(4) Uani 1 1 d . U .
H42 H -0.0693 0.2415 0.6998 0.071 Uiso 1 1 calc R . .
C43 C 0.056(2) 0.210(3) 0.695(2) 0.059(4) Uani 1 1 d . U .
H43 H 0.0524 0.1802 0.7482 0.071 Uiso 1 1 calc R . .
C44 C 0.137(2) 0.216(2) 0.647(2) 0.059(4) Uani 1 1 d . U .
H44 H 0.1865 0.1888 0.6676 0.070 Uiso 1 1 calc R . .
C45 C 0.260(2) 0.147(2) 0.523(2) 0.063(4) Uani 1 1 d . U .
C46 C 0.185(2) 0.087(2) 0.537(2) 0.064(4) Uani 1 1 d . U .
H46 H 0.1282 0.1060 0.5440 0.077 Uiso 1 1 calc R . .
C47 C 0.203(2) -0.002(2) 0.540(2) 0.065(4) Uani 1 1 d . U .
H47 H 0.1559 -0.0424 0.5472 0.078 Uiso 1 1 calc R . .
C48 C 0.285(2) -0.033(2) 0.534(2) 0.065(4) Uani 1 1 d . U .
H48 H 0.2925 -0.0932 0.5381 0.078 Uiso 1 1 calc R . .
C49 C 0.356(2) 0.025(2) 0.521(2) 0.064(4) Uani 1 1 d . U .
H49 H 0.4124 0.0043 0.5165 0.077 Uiso 1 1 calc R . .
C50 C 0.342(2) 0.120(2) 0.515(2) 0.063(4) Uani 1 1 d . U .
H50 H 0.3892 0.1608 0.5058 0.075 Uiso 1 1 calc R . .
C51 C 0.685(3) 0.371(2) 0.1832(19) 0.064(4) Uani 1 1 d . U .
C52 C 0.598(3) 0.361(2) 0.1822(19) 0.064(4) Uani 1 1 d . U .
H52 H 0.5597 0.3724 0.2209 0.077 Uiso 1 1 calc R . .
C53 C 0.562(3) 0.337(2) 0.1289(19) 0.066(4) Uani 1 1 d . U .
H53 H 0.5021 0.3333 0.1290 0.079 Uiso 1 1 calc R . .
C54 C 0.621(3) 0.316(2) 0.074(2) 0.067(4) Uani 1 1 d . U .
H54 H 0.6004 0.2940 0.0385 0.080 Uiso 1 1 calc R . .
C55 C 0.709(3) 0.328(2) 0.0715(19) 0.066(4) Uani 1 1 d . U .
H55 H 0.7466 0.3166 0.0330 0.079 Uiso 1 1 calc R . .
C56 C 0.744(3) 0.358(2) 0.1255(19) 0.064(4) Uani 1 1 d . U .
H56 H 0.8039 0.3678 0.1227 0.077 Uiso 1 1 calc R . .
C57 C 0.807(2) 0.360(2) 0.297(2) 0.059(4) Uani 1 1 d . U .
C58 C 0.788(2) 0.311(2) 0.372(2) 0.061(4) Uani 1 1 d . U .
H58 H 0.7316 0.3103 0.3975 0.073 Uiso 1 1 calc R . .
C59 C 0.854(2) 0.260(2) 0.413(2) 0.064(4) Uani 1 1 d . U .
H59 H 0.8412 0.2229 0.4648 0.077 Uiso 1 1 calc R . .
C60 C 0.936(2) 0.267(2) 0.373(2) 0.065(4) Uani 1 1 d . U .
H60 H 0.9803 0.2372 0.3992 0.078 Uiso 1 1 calc R . .
C61 C 0.956(2) 0.316(2) 0.297(2) 0.064(4) Uani 1 1 d . U .
H61 H 1.0118 0.3159 0.2713 0.076 Uiso 1 1 calc R . .
C62 C 0.893(2) 0.365(2) 0.258(2) 0.061(4) Uani 1 1 d . U .
H62 H 0.9067 0.4019 0.2064 0.073 Uiso 1 1 calc R . .
C63 C 0.768(2) 0.536(2) 0.1821(18) 0.047(7) Uani 1 1 d . . .
H63A H 0.8223 0.5264 0.1543 0.056 Uiso 1 1 calc R . .
H63B H 0.7282 0.5611 0.1445 0.056 Uiso 1 1 calc R . .
C64 C 0.891(2) 0.590(2) 0.258(2) 0.054(4) Uani 1 1 d . U .
C65 C 0.894(2) 0.550(2) 0.338(2) 0.054(4) Uani 1 1 d . U .
H65 H 0.8432 0.5458 0.3728 0.065 Uiso 1 1 calc R . .
C66 C 0.972(2) 0.519(2) 0.366(2) 0.056(4) Uani 1 1 d . U .
H66 H 0.9733 0.4928 0.4184 0.067 Uiso 1 1 calc R . .
C67 C 1.045(2) 0.526(2) 0.315(2) 0.056(4) Uani 1 1 d . U .
H67 H 1.0963 0.5048 0.3339 0.067 Uiso 1 1 calc R . .
C68 C 1.047(2) 0.564(2) 0.233(2) 0.055(4) Uani 1 1 d . U .
H68 H 1.0987 0.5675 0.2001 0.066 Uiso 1 1 calc R . .
C69 C 0.969(2) 0.596(2) 0.205(2) 0.055(4) Uani 1 1 d . U .
H69 H 0.9678 0.6203 0.1520 0.065 Uiso 1 1 calc R . .
C70 C 0.802(2) 0.727(2) 0.146(2) 0.063(4) Uani 1 1 d . U .
C71 C 0.828(2) 0.734(3) 0.068(2) 0.064(4) Uani 1 1 d . U .
H71 H 0.8429 0.6824 0.0567 0.076 Uiso 1 1 calc R . .
C72 C 0.832(2) 0.817(2) 0.010(2) 0.065(4) Uani 1 1 d . U .
H72 H 0.8512 0.8202 -0.0400 0.078 Uiso 1 1 calc R . .
C73 C 0.809(2) 0.896(3) 0.024(2) 0.065(4) Uani 1 1 d . U .
H73 H 0.8098 0.9509 -0.0159 0.078 Uiso 1 1 calc R . .
C74 C 0.784(2) 0.889(3) 0.103(2) 0.064(4) Uani 1 1 d . U .
H74 H 0.7708 0.9417 0.1143 0.077 Uiso 1 1 calc R . .
C75 C 0.778(2) 0.807(2) 0.160(2) 0.063(4) Uani 1 1 d . U .
H75 H 0.7569 0.8039 0.2100 0.076 Uiso 1 1 calc R . .
Cl3 Cl 0.5000 1.0000 0.0000 0.054(3) Uani 1 2 d S T P
Cl4 Cl 1.0541(10) 0.9321(12) 0.4225(11) 0.077(5) Uani 0.6 1 d . U .
Cl4A Cl 1.0946(17) 1.1104(19) 0.3037(18) 0.084(8) Uani 0.4 1 d . U .
P7 P 1.0000 0.5000 0.0000 0.058(3) Uani 1 2 d S T P
F1 F 0.9086(15) 0.536(2) 0.0239(15) 0.107(9) Uani 1 1 d . . .
F2 F 1.0523(14) 0.5732(17) 0.0230(13) 0.086(7) Uani 1 1 d . . .
F3 F 0.9965(17) 0.430(2) 0.0845(13) 0.109(9) Uani 1 1 d . . .
C79 C 0.939(3) 1.216(2) 0.104(3) 0.184(11) Uani 1 1 d . U .
H79 H 0.9355 1.2763 0.1007 0.221 Uiso 1 1 calc R . .
C78 C 0.952(3) 1.150(3) 0.173(3) 0.184(11) Uani 1 1 d G U .
H78 H 0.9581 1.1664 0.2159 0.221 Uiso 1 1 calc R . .
C77 C 0.958(3) 1.059(3) 0.178(3) 0.184(11) Uani 1 1 d G U .
H77 H 0.9667 1.0149 0.2247 0.221 Uiso 1 1 calc R . .
C76 C 0.949(3) 1.034(2) 0.115(3) 0.184(11) Uani 1 1 d G U .
H76 H 0.9527 0.9733 0.1182 0.220 Uiso 1 1 calc R . .
C81 C 0.936(3) 1.100(3) 0.046(3) 0.183(11) Uani 1 1 d G U .
H81 H 0.9300 1.0831 0.0030 0.220 Uiso 1 1 calc R . .
C80 C 0.930(3) 1.191(3) 0.040(3) 0.184(11) Uani 1 1 d G U .
H80 H 0.9214 1.2346 -0.0057 0.221 Uiso 1 1 calc R . .

loop_
_atom_site_aniso_label
_atom_site_aniso_U_11
_atom_site_aniso_U_22
_atom_site_aniso_U_33
_atom_site_aniso_U_23
_atom_site_aniso_U_13
_atom_site_aniso_U_12
Au1 0.0474(6) 0.0401(6) 0.0251(5) -0.0169(5) -0.0031(4) -0.0010(5)
Au2 0.0401(6) 0.0392(6) 0.0274(6) -0.0169(5) 0.0040(4) -0.0010(5)
Au3 0.0365(5) 0.0397(6) 0.0249(5) -0.0181(5) -0.0001(4) -0.0029(4)
Au4 0.0441(6) 0.0395(6) 0.0238(5) -0.0169(5) -0.0006(4) 0.0001(5)
Au5 0.0410(6) 0.0451(6) 0.0282(6) -0.0211(5) 0.0034(4) -0.0026(5)
Au6 0.0328(5) 0.0344(5) 0.0224(5) -0.0158(4) 0.0008(4) -0.0016(4)
Au7 0.0359(5) 0.0363(6) 0.0245(5) -0.0168(4) 0.0008(4) -0.0023(4)
Au8 0.0375(6) 0.0424(6) 0.0359(6) -0.0217(5) -0.0043(4) 0.0014(5)
Au9 0.0352(5) 0.0389(6) 0.0258(5) -0.0178(5) -0.0004(4) -0.0030(4)
Cl1 0.045(4) 0.067(5) 0.066(5) -0.036(4) -0.016(4) 0.008(4)
Cl2 0.048(4) 0.039(4) 0.053(5) -0.024(3) -0.004(3) 0.003(3)
P1 0.043(4) 0.041(4) 0.022(3) -0.014(3) 0.002(3) -0.003(3)
P2 0.049(4) 0.032(4) 0.027(4) -0.015(3) 0.000(3) 0.002(3)
P3 0.034(4) 0.058(5) 0.030(4) -0.025(4) -0.006(3) 0.001(3)
P4 0.032(4) 0.052(4) 0.033(4) -0.023(4) -0.003(3) -0.001(3)
P5 0.044(4) 0.044(4) 0.031(4) -0.023(3) 0.004(3) 0.000(3)
P6 0.040(4) 0.045(4) 0.032(4) -0.020(3) 0.005(3) -0.002(3)
C1 0.054(8) 0.056(8) 0.045(8) -0.030(7) -0.007(6) 0.009(7)
C2 0.054(8) 0.057(8) 0.045(8) -0.029(7) -0.008(6) 0.009(7)
C3 0.055(8) 0.058(8) 0.046(8) -0.028(7) -0.007(6) 0.009(7)
C4 0.055(8) 0.058(8) 0.047(8) -0.029(7) -0.007(6) 0.008(7)
C5 0.055(8) 0.057(8) 0.046(8) -0.029(7) -0.007(6) 0.007(7)
C6 0.054(8) 0.056(8) 0.045(8) -0.030(7) -0.007(6) 0.009(7)
C7 0.057(8) 0.056(8) 0.028(7) -0.018(6) 0.002(6) 0.008(7)
C8 0.057(8) 0.056(8) 0.029(7) -0.018(6) 0.001(6) 0.008(7)
C9 0.058(8) 0.057(8) 0.030(7) -0.017(6) 0.001(6) 0.009(7)
C10 0.058(8) 0.058(8) 0.030(7) -0.017(6) 0.001(6) 0.009(7)
C11 0.058(8) 0.058(8) 0.031(7) -0.015(6) 0.003(6) 0.008(7)
C12 0.057(8) 0.056(8) 0.029(7) -0.016(6) 0.003(6) 0.008(7)
C13 0.042(10) 0.032(9) 0.034(9) -0.020(8) -0.007(7) 0.009(8)
C14 0.055(8) 0.055(8) 0.040(7) -0.026(7) -0.008(6) 0.004(7)
C15 0.055(8) 0.055(8) 0.040(7) -0.026(7) -0.008(6) 0.005(7)
C16 0.056(8) 0.057(8) 0.042(7) -0.024(7) -0.008(6) 0.005(7)
C17 0.056(8) 0.057(8) 0.042(7) -0.025(7) -0.008(6) 0.005(7)
C18 0.057(8) 0.058(8) 0.042(7) -0.025(7) -0.007(6) 0.005(7)
C19 0.055(8) 0.056(8) 0.041(7) -0.025(7) -0.008(6) 0.004(7)
C20 0.058(9) 0.059(9) 0.043(8) -0.015(7) -0.004(7) -0.013(7)
C21 0.058(9) 0.059(9) 0.043(8) -0.015(7) -0.005(7) -0.013(7)
C22 0.059(9) 0.059(9) 0.044(8) -0.015(7) -0.005(7) -0.013(7)
C23 0.059(9) 0.060(9) 0.046(8) -0.014(7) -0.006(7) -0.014(7)
C24 0.059(9) 0.062(9) 0.046(8) -0.014(7) -0.006(7) -0.015(7)
C25 0.058(9) 0.060(9) 0.045(8) -0.015(7) -0.005(7) -0.015(7)
C26 0.061(9) 0.081(10) 0.037(8) -0.034(7) -0.007(6) 0.006(8)
C27 0.061(9) 0.082(10) 0.038(8) -0.032(7) -0.008(6) 0.005(8)
C28 0.061(9) 0.082(10) 0.039(8) -0.032(7) -0.008(6) 0.005(8)
C29 0.062(9) 0.082(10) 0.038(8) -0.034(7) -0.008(6) 0.005(8)
C30 0.062(9) 0.081(10) 0.037(8) -0.034(7) -0.008(6) 0.005(8)
C31 0.062(9) 0.081(10) 0.037(8) -0.034(7) -0.008(6) 0.006(8)
C32 0.067(9) 0.063(9) 0.058(9) -0.040(8) -0.011(8) 0.004(8)
C33 0.067(9) 0.064(9) 0.059(9) -0.039(8) -0.011(8) 0.003(8)
C34 0.068(9) 0.064(9) 0.060(9) -0.039(8) -0.010(8) 0.003(8)
C35 0.068(9) 0.064(9) 0.060(9) -0.039(8) -0.009(8) 0.005(8)
C36 0.067(9) 0.064(9) 0.059(9) -0.039(8) -0.009(8) 0.006(8)
C37 0.067(9) 0.063(9) 0.057(9) -0.041(8) -0.011(8) 0.004(8)
C38 0.039(10) 0.049(10) 0.040(10) -0.020(8) -0.009(8) -0.001(8)
C39 0.049(8) 0.076(10) 0.054(9) -0.040(8) 0.012(7) -0.006(7)
C40 0.049(8) 0.077(10) 0.055(9) -0.039(8) 0.012(7) -0.006(7)
C41 0.050(8) 0.078(10) 0.056(9) -0.037(8) 0.013(7) -0.005(7)
C42 0.049(8) 0.079(10) 0.056(9) -0.037(8) 0.012(7) -0.005(7)
C43 0.050(8) 0.078(10) 0.055(9) -0.037(8) 0.012(7) -0.005(7)
C44 0.050(8) 0.077(10) 0.055(9) -0.038(8) 0.012(7) -0.005(7)
C45 0.061(9) 0.051(9) 0.081(11) -0.035(8) 0.009(8) -0.008(7)
C46 0.062(9) 0.051(9) 0.083(11) -0.035(8) 0.009(8) -0.008(7)
C47 0.062(9) 0.052(9) 0.084(11) -0.034(8) 0.009(8) -0.009(7)
C48 0.062(9) 0.051(9) 0.084(11) -0.034(8) 0.009(8) -0.007(7)
C49 0.062(9) 0.051(9) 0.082(11) -0.034(8) 0.010(8) -0.007(7)
C50 0.061(9) 0.051(9) 0.081(11) -0.035(8) 0.010(8) -0.008(7)
C51 0.096(11) 0.059(9) 0.038(8) -0.024(7) 0.001(8) -0.023(9)
C52 0.096(11) 0.060(9) 0.039(8) -0.023(7) 0.000(8) -0.022(9)
C53 0.098(11) 0.061(9) 0.040(8) -0.021(7) 0.001(8) -0.021(9)
C54 0.099(11) 0.061(9) 0.040(8) -0.021(7) 0.001(8) -0.022(9)
C55 0.098(11) 0.061(9) 0.040(8) -0.022(7) 0.002(8) -0.022(9)
C56 0.097(11) 0.059(9) 0.039(8) -0.024(7) 0.001(8) -0.023(9)
C57 0.049(8) 0.062(10) 0.069(10) -0.030(8) 0.000(7) -0.006(7)
C58 0.051(8) 0.063(10) 0.071(10) -0.028(8) 0.000(7) -0.006(7)
C59 0.052(8) 0.065(10) 0.073(10) -0.026(8) 0.000(7) -0.006(7)
C60 0.053(8) 0.066(10) 0.073(10) -0.025(8) 0.001(7) -0.005(7)
C61 0.052(8) 0.065(10) 0.072(10) -0.026(8) 0.002(7) -0.004(7)
C62 0.050(8) 0.064(10) 0.070(10) -0.028(8) 0.001(7) -0.004(7)
C63 0.053(18) 0.046(17) 0.051(19) -0.032(16) -0.003(14) 0.003(14)
C64 0.058(8) 0.058(9) 0.055(9) -0.031(8) -0.008(7) -0.002(7)
C65 0.058(8) 0.058(9) 0.056(9) -0.030(8) -0.009(7) -0.001(7)
C66 0.059(8) 0.059(9) 0.057(9) -0.029(8) -0.009(7) -0.001(7)
C67 0.059(8) 0.059(9) 0.057(9) -0.029(8) -0.009(7) -0.002(7)
C68 0.058(8) 0.059(9) 0.057(9) -0.030(8) -0.008(7) -0.002(7)
C69 0.058(8) 0.058(9) 0.056(9) -0.030(8) -0.008(7) -0.002(7)
C70 0.071(10) 0.062(9) 0.058(9) -0.025(8) -0.008(8) -0.004(8)
C71 0.073(10) 0.063(9) 0.058(9) -0.025(8) -0.007(8) -0.004(8)
C72 0.074(10) 0.063(9) 0.059(10) -0.024(8) -0.007(8) -0.004(8)
C73 0.073(10) 0.063(9) 0.060(10) -0.024(8) -0.006(8) -0.005(8)
C74 0.071(10) 0.063(9) 0.059(9) -0.024(8) -0.007(8) -0.004(8)
C75 0.071(10) 0.063(9) 0.058(10) -0.025(8) -0.007(8) -0.004(8)
Cl3 0.084(8) 0.048(6) 0.029(5) -0.011(5) -0.009(5) 0.005(6)
Cl4 0.059(9) 0.090(12) 0.085(12) -0.039(10) 0.005(8) -0.015(8)
Cl4A 0.071(15) 0.086(18) 0.11(2) -0.050(17) -0.024(15) 0.020(14)
P7 0.051(7) 0.092(10) 0.031(6) -0.023(6) 0.002(5) -0.004(7)
F1 0.066(14) 0.17(3) 0.095(19) -0.070(19) 0.002(13) 0.009(16)
F2 0.072(14) 0.13(2) 0.083(16) -0.064(16) -0.020(12) 0.000(13)
F3 0.099(18) 0.16(3) 0.042(13) -0.004(14) -0.013(12) -0.037(17)
C79 0.16(2) 0.13(2) 0.31(3) -0.11(2) -0.13(2) 0.037(18)
C78 0.16(2) 0.13(2) 0.31(3) -0.11(2) -0.13(2) 0.037(18)
C77 0.16(2) 0.13(2) 0.31(3) -0.11(2) -0.13(2) 0.037(18)
C76 0.16(2) 0.13(2) 0.31(3) -0.12(2) -0.13(2) 0.036(18)
C81 0.16(2) 0.13(2) 0.31(3) -0.12(2) -0.13(2) 0.036(18)
C80 0.16(2) 0.13(2) 0.31(3) -0.11(2) -0.13(2) 0.037(18)

loop_
_atom_type_symbol
_atom_type_description
_atom_type_scat_dispersion_real
_atom_type_scat_dispersion_imag
_atom_type_scat_source
C C 0.0033 0.0016 'International Tables Vol C Tables 4.2.6.8 and 6.1.1.4'
H H 0.0000 0.0000 'International Tables Vol C Tables 4.2.6.8 and 6.1.1.4'
Au Au -2.0133 8.8022 'International Tables Vol C Tables 4.2.6.8 and 6.1.1.4'
Cl Cl 0.1484 0.1585 'International Tables Vol C Tables 4.2.6.8 and 6.1.1.4'
F F 0.0171 0.0103 'International Tables Vol C Tables 4.2.6.8 and 6.1.1.4'
P P 0.1023 0.0942 'International Tables Vol C Tables 4.2.6.8 and 6.1.1.4'

loop_
_geom_angle_atom_site_label_1
_geom_angle_atom_site_label_2
_geom_angle_atom_site_label_3
_geom_angle
_geom_angle_site_symmetry_1
_geom_angle_site_symmetry_3
Au2 Au1 Au4 107.14(5) . .
Au2 Au1 Au5 59.83(4) . .
Au3 Au1 Au2 58.94(4) . .
Au3 Au1 Au4 110.24(5) . .
Au3 Au1 Au5 106.94(5) . .
Au4 Au1 Au5 57.72(3) . .
Au6 Au1 Au2 58.66(3) . .
Au6 Au1 Au3 59.16(4) . .
Au6 Au1 Au4 58.02(4) . .
Au6 Au1 Au5 57.08(3) . .
P1 Au1 Au2 143.44(18) . .
P1 Au1 Au3 142.48(19) . .
P1 Au1 Au4 91.93(18) . .
P1 Au1 Au5 110.50(19) . .
P1 Au1 Au6 149.91(18) . .
Au1 Au2 Au5 62.90(4) . .
Au1 Au2 Au7 112.14(4) . .
Au3 Au2 Au1 60.11(4) . .
Au3 Au2 Au5 110.30(4) . .
Au3 Au2 Au7 63.87(4) . .
Au6 Au2 Au1 59.67(4) . .
Au6 Au2 Au3 59.90(3) . .
Au6 Au2 Au5 58.43(4) . .
Au6 Au2 Au7 60.78(4) . .
Au7 Au2 Au5 107.92(4) . .
P5 Au2 Au1 116.7(2) . .
P5 Au2 Au3 147.23(19) . .
P5 Au2 Au5 93.13(19) . .
P5 Au2 Au6 150.60(19) . .
P5 Au2 Au7 131.2(2) . .
Au1 Au3 Au7 109.58(4) . .
Au1 Au3 Au8 87.66(4) . .
Au1 Au3 Au9 142.83(4) . 2_666
Au2 Au3 Au1 60.95(4) . .
Au2 Au3 Au7 59.84(4) . .
Au2 Au3 Au8 120.96(4) . .
Au2 Au3 Au9 119.63(4) . 2_666
Au6 Au3 Au1 59.85(4) . .
Au6 Au3 Au2 59.56(4) . .
Au6 Au3 Au7 59.27(4) . .
Au6 Au3 Au8 61.46(4) . .
Au6 Au3 Au9 87.57(4) . 2_666
Au8 Au3 Au7 92.25(4) . .
Au8 Au3 Au9 59.32(4) . 2_666
Au9 Au3 Au7 59.85(4) 2_666 .
P3 Au3 Au1 120.8(2) . .
P3 Au3 Au2 125.51(17) . .
P3 Au3 Au6 174.86(18) . .
P3 Au3 Au7 123.1(2) . .
P3 Au3 Au8 113.43(17) . .
P3 Au3 Au9 90.06(19) . 2_666
Au5 Au4 Au1 62.93(4) . .
Au5 Au4 Au7 111.50(5) . 2_666
Au6 Au4 Au1 58.83(4) . .
Au6 Au4 Au5 59.17(4) . .
Au6 Au4 Au7 61.32(3) . 2_666
Au6 Au4 Au9 60.35(4) . .
Au7 Au4 Au1 109.37(5) 2_666 .
Au9 Au4 Au1 110.76(5) . .
Au9 Au4 Au5 59.56(4) . .
Au9 Au4 Au7 63.58(4) . 2_666
P2 Au4 Au1 93.15(17) . .
P2 Au4 Au5 116.27(18) . .
P2 Au4 Au6 151.27(18) . .
P2 Au4 Au7 132.22(18) . 2_666
P2 Au4 Au9 145.53(19) . .
Au2 Au5 Au1 57.27(4) . .
Au4 Au5 Au1 59.35(4) . .
Au4 Au5 Au2 106.38(5) . .
Au6 Au5 Au1 57.45(4) . .
Au6 Au5 Au2 57.84(4) . .
Au6 Au5 Au4 58.75(4) . .
Au6 Au5 Au9 59.95(4) . .
Au9 Au5 Au1 107.30(4) . .
Au9 Au5 Au2 111.56(5) . .
Au9 Au5 Au4 58.85(3) . .
P6 Au5 Au1 109.88(19) . .
P6 Au5 Au2 92.38(19) . .
P6 Au5 Au4 142.5(2) . .
P6 Au5 Au6 150.18(19) . .
P6 Au5 Au9 142.55(19) . .
Au1 Au6 Au7 114.83(4) . .
Au1 Au6 Au7 112.88(4) . 2_666
Au1 Au6 Au8 88.42(4) . .
Au1 Au6 Au8 146.32(5) . 2_666
Au2 Au6 Au1 61.67(4) . .
Au2 Au6 Au3 60.54(4) . .
Au2 Au6 Au4 113.81(5) . .
Au2 Au6 Au5 63.73(4) . .
Au2 Au6 Au7 61.98(4) . .
Au2 Au6 Au7 174.50(5) . 2_666
Au2 Au6 Au8 89.47(4) . 2_666
Au2 Au6 Au8 122.23(4) . .
Au2 Au6 Au9 117.17(5) . .
Au3 Au6 Au1 60.99(4) . .
Au3 Au6 Au5 115.33(4) . .
Au3 Au6 Au7 64.53(4) . .
Au3 Au6 Au7 118.29(4) . 2_666
Au3 Au6 Au8 121.52(5) . 2_666
Au3 Au6 Au8 61.76(4) . .
Au3 Au6 Au9 175.14(5) . .
Au4 Au6 Au1 63.15(4) . .
Au4 Au6 Au3 116.26(5) . .
Au4 Au6 Au5 62.08(4) . .
Au4 Au6 Au7 175.09(5) . .
Au4 Au6 Au7 61.39(4) . 2_666
Au4 Au6 Au8 89.02(4) . .
Au4 Au6 Au8 121.81(4) . 2_666
Au4 Au6 Au9 60.11(4) . .
Au5 Au6 Au1 65.47(4) . .
Au5 Au6 Au7 113.97(5) . 2_666
Au5 Au6 Au7 113.06(4) . .
Au5 Au6 Au8 147.15(5) . .
Au5 Au6 Au8 87.03(4) . 2_666
Au5 Au6 Au9 60.45(4) . .
Au6 Au6 Au1 147.85(6) 2_666 .
Au6 Au6 Au2 123.73(6) 2_666 .
Au6 Au6 Au3 92.81(5) 2_666 .
Au6 Au6 Au4 122.45(5) 2_666 .
Au6 Au6 Au5 146.67(6) 2_666 .
Au6 Au6 Au7 61.82(4) 2_666 .
Au6 Au6 Au7 61.13(4) 2_666 2_666
Au6 Au6 Au8 61.40(4) 2_666 .
Au6 Au6 Au8 62.08(4) 2_666 2_666
Au6 Au6 Au9 91.96(5) 2_666 .
Au7 Au6 Au7 122.94(4) . 2_666
Au7 Au6 Au8 56.62(3) 2_666 .
Au7 Au6 Au8 95.45(4) 2_666 2_666
Au7 Au6 Au8 57.02(3) . 2_666
Au7 Au6 Au8 95.45(4) . .
Au8 Au6 Au8 123.48(4) 2_666 .
Au9 Au6 Au1 114.21(5) . .
Au9 Au6 Au7 118.79(5) . .
Au9 Au6 Au7 63.52(4) . 2_666
Au9 Au6 Au8 120.12(4) . .
Au9 Au6 Au8 61.80(4) . 2_666
Au2 Au7 Au3 56.28(4) . .
Au2 Au7 Au9 115.77(4) . 2_666
Au4 Au7 Au2 170.33(5) 2_666 .
Au4 Au7 Au3 115.95(4) 2_666 .
Au4 Au7 Au9 56.51(3) 2_666 2_666
Au6 Au7 Au2 57.23(3) . .
Au6 Au7 Au2 114.24(5) 2_666 .
Au6 Au7 Au3 56.21(3) . .
Au6 Au7 Au3 85.33(4) 2_666 .
Au6 Au7 Au4 114.30(4) . 2_666
Au6 Au7 Au4 57.29(4) 2_666 2_666
Au6 Au7 Au6 57.06(4) . 2_666
Au6 Au7 Au9 56.68(3) 2_666 2_666
Au6 Au7 Au9 85.67(4) . 2_666
Au8 Au7 Au2 89.56(4) 2_666 .
Au8 Au7 Au3 118.13(5) 2_666 .
Au8 Au7 Au4 89.86(4) 2_666 2_666
Au8 Au7 Au6 61.95(4) 2_666 .
Au8 Au7 Au6 62.15(4) 2_666 2_666
Au8 Au7 Au9 118.81(4) 2_666 2_666
Au9 Au7 Au3 59.55(4) 2_666 .
Cl2 Au7 Au2 99.22(19) . .
Cl2 Au7 Au3 109.89(18) . .
Cl2 Au7 Au4 88.83(19) . 2_666
Cl2 Au7 Au6 156.22(19) . .
Cl2 Au7 Au6 145.99(19) . 2_666
Cl2 Au7 Au8 126.82(18) . 2_666
Cl2 Au7 Au9 104.07(18) . 2_666
Au3 Au8 Au9 61.37(4) . 2_666
Au6 Au8 Au3 86.93(4) 2_666 .
Au6 Au8 Au3 56.78(3) . .
Au6 Au8 Au6 56.52(4) 2_666 .
Au6 Au8 Au9 57.38(3) 2_666 2_666
Au6 Au8 Au9 86.17(4) . 2_666
Au7 Au8 Au3 117.92(5) 2_666 .
Au7 Au8 Au6 61.23(4) 2_666 .
Au7 Au8 Au6 61.03(4) 2_666 2_666
Au7 Au8 Au9 118.38(5) 2_666 2_666
Cl1 Au8 Au3 98.51(19) . .
Cl1 Au8 Au6 148.4(2) . .
Cl1 Au8 Au6 149.7(2) . 2_666
Cl1 Au8 Au7 136.4(2) . 2_666
Cl1 Au8 Au9 99.2(2) . 2_666
Au3 Au9 Au7 60.60(3) 2_666 2_666
Au4 Au9 Au3 120.39(5) . 2_666
Au4 Au9 Au5 61.59(4) . .
Au4 Au9 Au6 59.55(4) . .
Au4 Au9 Au7 59.91(4) . 2_666
Au4 Au9 Au8 120.28(4) . 2_666
Au5 Au9 Au3 141.83(5) . 2_666
Au5 Au9 Au7 110.17(4) . 2_666
Au5 Au9 Au8 86.06(4) . 2_666
Au6 Au9 Au3 87.65(4) . 2_666
Au6 Au9 Au5 59.60(4) . .
Au6 Au9 Au7 59.80(3) . 2_666
Au6 Au9 Au8 60.82(4) . 2_666
Au8 Au9 Au3 59.31(3) 2_666 2_666
Au8 Au9 Au7 92.70(4) 2_666 2_666
P4 Au9 Au3 92.20(19) 2_666 2_666
P4 Au9 Au4 127.9(2) 2_666 .
P4 Au9 Au5 116.75(18) 2_666 .
P4 Au9 Au6 170.38(19) 2_666 .
P4 Au9 Au7 128.03(17) 2_666 2_666
P4 Au9 Au8 111.0(2) 2_666 2_666
C1 P1 Au1 114.0(11) . .
C1 P1 C7 107.5(14) . .
C1 P1 C13 105.0(13) . .
C7 P1 Au1 115.1(10) . .
C13 P1 Au1 111.6(9) . .
C13 P1 C7 102.5(13) . .
C13 P2 Au4 108.6(8) . .
C13 P2 C14 106.0(12) . .
C14 P2 Au4 117.0(11) . .
C20 P2 Au4 113.1(11) . .
C20 P2 C13 100.9(14) . .
C20 P2 C14 109.8(15) . .
C26 P3 Au3 115.6(12) . .
C26 P3 C32 105.1(15) . .
C32 P3 Au3 112.7(11) . .
C38 P3 Au3 112.8(9) . .
C38 P3 C26 103.3(14) . .
C38 P3 C32 106.5(15) . .
C38 P4 Au9 112.8(10) . 2_666
C39 P4 Au9 113.3(11) . 2_666
C39 P4 C38 104.7(15) . .
C39 P4 C45 102.7(16) . .
C45 P4 Au9 117.6(12) . 2_666
C45 P4 C38 104.3(16) . .
C51 P5 Au2 113.1(13) . .
C51 P5 C63 101.5(14) . .
C57 P5 Au2 114.6(12) . .
C57 P5 C51 109.6(17) . .
C57 P5 C63 107.9(15) . .
C63 P5 Au2 109.1(9) . .
C63 P6 Au5 112.4(10) . .
C64 P6 Au5 115.1(11) . .
C64 P6 C63 101.8(14) . .
C64 P6 C70 110.4(17) . .
C70 P6 Au5 111.9(12) . .
C70 P6 C63 104.3(15) . .
C2 C1 P1 123(2) . .
C6 C1 P1 118(2) . .
C6 C1 C2 119(3) . .
C3 C2 C1 118(3) . .
C2 C3 C4 124(3) . .
C5 C4 C3 115(3) . .
C6 C5 C4 125(3) . .
C5 C6 C1 119(3) . .
C8 C7 P1 119(2) . .
C12 C7 P1 124(2) . .
C12 C7 C8 117(3) . .
C9 C8 C7 124(3) . .
C8 C9 C10 117(3) . .
C9 C10 C11 124(3) . .
C10 C11 C12 118(3) . .
C7 C12 C11 122(3) . .
P1 C13 P2 115.0(15) . .
C15 C14 P2 122(2) . .
C15 C14 C19 123(3) . .
C19 C14 P2 115(2) . .
C14 C15 C16 120(3) . .
C15 C16 C17 119(3) . .
C18 C17 C16 119(3) . .
C17 C18 C19 121(3) . .
C14 C19 C18 117(3) . .
C21 C20 P2 122(2) . .
C21 C20 C25 120(3) . .
C25 C20 P2 118(2) . .
C20 C21 C22 120(3) . .
C23 C22 C21 121(3) . .
C22 C23 C24 119(3) . .
C25 C24 C23 121(3) . .
C24 C25 C20 119(3) . .
C27 C26 P3 123(3) . .
C31 C26 P3 117(2) . .
C31 C26 C27 120(3) . .
C28 C27 C26 121(4) . .
C27 C28 C29 119(3) . .
C30 C29 C28 120(3) . .
C29 C30 C31 122(4) . .
C26 C31 C30 118(3) . .
C33 C32 P3 120(3) . .
C37 C32 P3 117(2) . .
C37 C32 C33 122(3) . .
C32 C33 C34 114(3) . .
C35 C34 C33 125(3) . .
C34 C35 C36 118(3) . .
C35 C36 C37 121(3) . .
C32 C37 C36 118(3) . .
P3 C38 P4 112.9(14) . .
C40 C39 P4 124(3) . .
C44 C39 P4 115(3) . .
C44 C39 C40 121(3) . .
C41 C40 C39 118(3) . .
C42 C41 C40 122(3) . .
C43 C42 C41 119(3) . .
C42 C43 C44 123(3) . .
C39 C44 C43 117(3) . .
C46 C45 P4 119(3) . .
C50 C45 P4 118(3) . .
C50 C45 C46 123(3) . .
C47 C46 C45 115(3) . .
C48 C47 C46 124(3) . .
C49 C48 C47 120(3) . .
C48 C49 C50 118(3) . .
C45 C50 C49 119(3) . .
C52 C51 P5 118(3) . .
C52 C51 C56 120(3) . .
C56 C51 P5 121(3) . .
C51 C52 C53 125(4) . .
C52 C53 C54 116(4) . .
C55 C54 C53 121(3) . .
C54 C55 C56 122(4) . .
C51 C56 C55 117(4) . .
C58 C57 P5 117(3) . .
C58 C57 C62 121(3) . .
C62 C57 P5 122(3) . .
C57 C58 C59 120(3) . .
C60 C59 C58 117(4) . .
C61 C60 C59 123(4) . .
C60 C61 C62 120(3) . .
C61 C62 C57 119(4) . .
P6 C63 P5 116.1(16) . .
C65 C64 P6 119(3) . .
C65 C64 C69 120(3) . .
C69 C64 P6 122(3) . .
C66 C65 C64 120(3) . .
C67 C66 C65 119(3) . .
C66 C67 C68 123(3) . .
C69 C68 C67 118(3) . .
C68 C69 C64 119(3) . .
C71 C70 P6 124(3) . .
C75 C70 P6 119(3) . .
C75 C70 C71 117(3) . .
C72 C71 C70 121(3) . .
C71 C72 C73 122(4) . .
C72 C73 C74 118(4) . .
C75 C74 C73 120(3) . .
C74 C75 C70 122(4) . .
F1 P7 F1 180.0(8) 2_765 .
F1 P7 F2 92.0(13) 2_765 2_765
F1 P7 F2 92.0(13) . .
F1 P7 F2 88.0(13) 2_765 .
F1 P7 F2 88.0(13) . 2_765
F2 P7 F2 180.0 2_765 .
F3 P7 F1 90.3(15) . .
F3 P7 F1 89.7(15) . 2_765
F3 P7 F1 89.7(15) 2_765 .
F3 P7 F1 90.3(15) 2_765 2_765
F3 P7 F2 90.1(13) . .
F3 P7 F2 90.1(13) 2_765 2_765
F3 P7 F2 89.9(13) 2_765 .
F3 P7 F2 89.9(13) . 2_765
F3 P7 F3 180.0 . 2_765
C78 C79 C80 120.0 . .
C77 C78 C79 120.0 . .
C76 C77 C78 120.0 . .
C77 C76 C81 120.0 . .
C76 C81 C80 120.0 . .
C81 C80 C79 120.0 . .

loop_
_geom_bond_atom_site_label_1
_geom_bond_atom_site_label_2
_geom_bond_distance
_geom_bond_site_symmetry_2
Au1 Au2 2.8216(16) .
Au1 Au3 2.7983(16) .
Au1 Au4 2.8850(14) .
Au1 Au5 2.9860(16) .
Au1 Au6 2.7668(15) .
Au1 P1 2.287(7) .
Au2 Au3 2.7649(15) .
Au2 Au5 2.8998(16) .
Au2 Au6 2.7377(13) .
Au2 Au7 2.8741(15) .
Au2 P5 2.283(7) .
Au3 Au6 2.7473(14) .
Au3 Au7 2.9844(15) .
Au3 Au8 2.8930(14) .
Au3 Au9 2.9529(15) 2_666
Au3 P3 2.316(7) .
Au4 Au5 2.8351(15) .
Au4 Au6 2.7430(15) .
Au4 Au7 2.8618(15) 2_666
Au4 Au9 2.7585(15) .
Au4 P2 2.281(7) .
Au5 Au6 2.7552(15) .
Au5 Au9 2.7790(14) .
Au5 P6 2.286(7) .
Au6 Au6 2.723(2) 2_666
Au6 Au7 2.8601(13) 2_666
Au6 Au7 2.8415(15) .
Au6 Au8 2.8850(15) .
Au6 Au8 2.8664(15) 2_666
Au6 Au9 2.7652(14) .
Au7 Au4 2.8619(15) 2_666
Au7 Au6 2.8601(13) 2_666
Au7 Au8 2.7248(14) 2_666
Au7 Au9 2.9621(15) 2_666
Au7 Cl2 2.373(7) .
Au8 Au6 2.8665(15) 2_666
Au8 Au7 2.7247(14) 2_666
Au8 Au9 2.8933(16) 2_666
Au8 Cl1 2.344(7) .
Au9 Au3 2.9529(15) 2_666
Au9 Au7 2.9621(15) 2_666
Au9 Au8 2.8934(16) 2_666
Au9 P4 2.304(7) 2_666
P1 C1 1.81(3) .
P1 C7 1.83(3) .
P1 C13 1.82(3) .
P2 C13 1.85(2) .
P2 C14 1.88(3) .
P2 C20 1.84(3) .
P3 C26 1.82(3) .
P3 C32 1.85(3) .
P3 C38 1.82(3) .
P4 Au9 2.304(7) 2_666
P4 C38 1.84(3) .
P4 C39 1.81(3) .
P4 C45 1.83(3) .
P5 C51 1.84(3) .
P5 C57 1.82(4) .
P5 C63 1.86(3) .
P6 C63 1.83(3) .
P6 C64 1.78(3) .
P6 C70 1.79(4) .
C1 C2 1.45(4) .
C1 C6 1.44(4) .
C2 C3 1.35(4) .
C3 C4 1.42(4) .
C4 C5 1.40(4) .
C5 C6 1.33(4) .
C7 C8 1.41(4) .
C7 C12 1.35(4) .
C8 C9 1.35(4) .
C9 C10 1.36(4) .
C10 C11 1.37(4) .
C11 C12 1.40(4) .
C14 C15 1.31(4) .
C14 C19 1.37(4) .
C15 C16 1.36(4) .
C16 C17 1.38(4) .
C17 C18 1.34(4) .
C18 C19 1.38(4) .
C20 C21 1.36(4) .
C20 C25 1.40(4) .
C21 C22 1.42(4) .
C22 C23 1.34(4) .
C23 C24 1.40(4) .
C24 C25 1.36(4) .
C26 C27 1.41(5) .
C26 C31 1.35(5) .
C27 C28 1.36(4) .
C28 C29 1.38(5) .
C29 C30 1.35(4) .
C30 C31 1.43(4) .
C32 C33 1.41(4) .
C32 C37 1.35(4) .
C33 C34 1.42(4) .
C34 C35 1.30(5) .
C35 C36 1.39(4) .
C36 C37 1.40(4) .
C39 C40 1.41(5) .
C39 C44 1.39(5) .
C40 C41 1.39(4) .
C41 C42 1.39(5) .
C42 C43 1.35(5) .
C43 C44 1.43(4) .
C45 C46 1.43(5) .
C45 C50 1.33(5) .
C46 C47 1.40(5) .
C47 C48 1.36(5) .
C48 C49 1.36(5) .
C49 C50 1.47(4) .
C51 C52 1.35(5) .
C51 C56 1.39(5) .
C52 C53 1.36(4) .
C53 C54 1.40(5) .
C54 C55 1.36(5) .
C55 C56 1.41(4) .
C57 C58 1.34(5) .
C57 C62 1.41(5) .
C58 C59 1.44(5) .
C59 C60 1.36(5) .
C60 C61 1.35(5) .
C61 C62 1.37(5) .
C64 C65 1.42(5) .
C64 C69 1.42(4) .
C65 C66 1.40(4) .
C66 C67 1.35(4) .
C67 C68 1.42(5) .
C68 C69 1.41(4) .
C70 C71 1.41(5) .
C70 C75 1.40(5) .
C71 C72 1.37(5) .
C72 C73 1.37(5) .
C73 C74 1.43(5) .
C74 C75 1.35(5) .
P7 F1 1.58(2) .
P7 F1 1.58(2) 2_765
P7 F2 1.60(2) .
P7 F2 1.60(2) 2_765
P7 F3 1.58(2) .
P7 F3 1.58(2) 2_765
C79 C78 1.3900 .
C79 C80 1.3900 .
C78 C77 1.3900 .
C77 C76 1.3900 .
C76 C81 1.3900 .
C81 C80 1.3900 .
